data_7102476
loop_
_publ_author_name
'Wang, Zheming'
'Zhang, Bin'
'Fujiwara, Hideki'
'Kobayashi, Hayao'
'Kurmoo, Mohamedally'

_publ_section_title
;
 Mn3(HCOO)6: a 3D porous magnet of diamond framework with nodes of
 Mn-centered MnMn4 tetrahedron and guest-modulated ordering
 temperature.
;
_journal_issue 4
_journal_name_full 'Chemical communications (Cambridge, England)'
_journal_page_first 416
_journal_page_last 417
_journal_paper_doi 10.1039/b314221c
_journal_year 2004
_chemical_formula_moiety '[Mn3(HCOO)6]'
_chemical_formula_sum 'C6 H6 Mn3 O12'
_chemical_formula_weight 434.93
_chemical_name_systematic
;
?
;
_space_group_IT_number 14
_symmetry_cell_setting monoclinic
_symmetry_space_group_name_Hall '-P 2ybc'
_symmetry_space_group_name_H-M 'P 1 21/c 1'
_atom_sites_solution_hydrogens difmap
_atom_sites_solution_primary direct
_atom_sites_solution_secondary difmap
_audit_creation_method SHELXL-97
_cell_angle_alpha 90.00
_cell_angle_beta 127.178(3)
_cell_angle_gamma 90.00
_cell_formula_units_Z 4
_cell_length_a 11.7293(13)
_cell_length_b 10.1923(11)
_cell_length_c 18.7417(18)
_cell_measurement_reflns_used 8995
_cell_measurement_temperature 180(1)
_cell_measurement_theta_max 27.4835
_cell_measurement_theta_min 2.9999
_cell_volume 1785.2(3)
_computing_cell_refinement 'CrystalClear (Rigaku Corp., 2000)'
_computing_data_collection 'CrystalClear (Rigaku Corp., 2000)'
_computing_data_reduction 'CrystalClear (Rigaku Corp., 2000)'
_computing_molecular_graphics 'Bruker SHELXTL V5.1 (Sheldrick, 1998)'
_computing_publication_material 'SHELXL-97 (Sheldrick, 1997)'
_computing_structure_refinement 'SHELXL-97 (Sheldrick, 1997)'
_computing_structure_solution 'SHELXS-97 (Sheldrick, 1997)'
_diffrn_ambient_temperature 180(1)
_diffrn_detector_area_resol_mean 0.76
_diffrn_measured_fraction_theta_full 0.993
_diffrn_measured_fraction_theta_max 0.993
_diffrn_measurement_device_type 'Rigaku Mercury CCD (AFC7)'
_diffrn_measurement_method CCD
_diffrn_radiation_detector CCD
_diffrn_radiation_monochromator 'Graphite Monochromator'
_diffrn_radiation_source 'Rotating Anode'
_diffrn_radiation_type MoK\a
_diffrn_radiation_wavelength 0.71073
_diffrn_reflns_av_R_equivalents 0.0672
_diffrn_reflns_av_sigmaI/netI 0.0496
_diffrn_reflns_limit_h_max 14
_diffrn_reflns_limit_h_min -15
_diffrn_reflns_limit_k_max 13
_diffrn_reflns_limit_k_min -13
_diffrn_reflns_limit_l_max 24
_diffrn_reflns_limit_l_min -24
_diffrn_reflns_number 29323
_diffrn_reflns_theta_full 27.48
_diffrn_reflns_theta_max 27.48
_diffrn_reflns_theta_min 3.00
_diffrn_source_current 100.0000
_diffrn_source_power '5.4 kW'
_diffrn_source_voltage 50.0000
_diffrn_standards_decay_% 0
_exptl_absorpt_coefficient_mu 2.134
_exptl_absorpt_correction_T_max 1.0000
_exptl_absorpt_correction_T_min 0.8678
_exptl_absorpt_correction_type multi-scan
_exptl_crystal_colour 'pale pink'
_exptl_crystal_density_diffrn 1.618
_exptl_crystal_density_method 'not measured'
_exptl_crystal_description plate
_exptl_crystal_F_000 852
_exptl_crystal_size_max 0.12
_exptl_crystal_size_mid 0.11
_exptl_crystal_size_min 0.09
_refine_diff_density_max 0.376
_refine_diff_density_min -0.334
_refine_diff_density_rms 0.077
_refine_ls_extinction_coef 0.0002(3)
_refine_ls_extinction_expression Fc^*^=kFc[1+0.001xFc^2^\l^3^/sin(2\q)]^-1/4^
_refine_ls_extinction_method SHELXL
_refine_ls_goodness_of_fit_ref 0.963
_refine_ls_hydrogen_treatment refall
_refine_ls_matrix_type full
_refine_ls_number_parameters 218
_refine_ls_number_reflns 4068
_refine_ls_number_restraints 0
_refine_ls_restrained_S_all 0.963
_refine_ls_R_factor_all 0.0546
_refine_ls_R_factor_gt 0.0302
_refine_ls_shift/su_max 0.001
_refine_ls_shift/su_mean 0.000
_refine_ls_structure_factor_coef Fsqd
_refine_ls_weighting_details 'calc w=1/[\s^2^(Fo^2^)+(0.0301P)^2^+0.0000P] where P=(Fo^2^+2Fc^2^)/3'
_refine_ls_weighting_scheme calc
_refine_ls_wR_factor_gt 0.0581
_refine_ls_wR_factor_ref 0.0622
_reflns_number_gt 3043
_reflns_number_total 4068
_reflns_threshold_expression >2sigma(I)
_cod_data_source_file b314221c.txt
_cod_data_source_block 2
_cod_depositor_comments
;
The following automatic conversions were performed:
'_symmetry_cell_setting' value 'Monoclinic' changed to 'monoclinic'
according to '/home/saulius/struct/CIF-dictionaries/cif_core.dic'
dictionary named 'cif_core.dic' version 2.4.1 from
2010-06-29.

'_exptl_absorpt_correction_type' value 'Multi-scan' changed
to 'multi-scan' according to
'/home/saulius/struct/CIF-dictionaries/cif_core.dic' dictionary named
'cif_core.dic' version 2.4.1 from 2010-06-29.

Automatic conversion script
Id: cif_fix_enum 1527 2010-12-29 10:47:43Z saulius 
;
_cod_original_sg_symbol_H-M 'P 2(1)/c'
_cod_database_code 7102476

loop_
_symmetry_equiv_pos_as_xyz
'x, y, z'
'-x, y+1/2, -z+1/2'
'-x, -y, -z'
'x, -y-1/2, z-1/2'

loop_
_atom_site_label
_atom_site_type_symbol
_atom_site_fract_x
_atom_site_fract_y
_atom_site_fract_z
_atom_site_U_iso_or_equiv
_atom_site_adp_type
_atom_site_occupancy
_atom_site_symmetry_multiplicity
_atom_site_calc_flag
_atom_site_refinement_flags
Mn1 Mn 0.37402(3) 0.07946(3) 0.13103(2) 0.01420(10) Uani 1 1 d .
Mn2 Mn 0.57349(3) -0.10669(3) 0.31325(2) 0.01633(10) Uani 1 1 d .
Mn3 Mn 0.5000 0.0000 0.0000 0.01874(12) Uani 1 2 d S
Mn4 Mn 0.0000 0.0000 0.0000 0.01954(13) Uani 1 2 d S
O1 O 0.44272(14) 0.20093(14) 0.24796(10) 0.0187(3) Uani 1 1 d .
O2 O 0.54968(16) 0.06624(15) 0.36606(11) 0.0258(4) Uani 1 1 d .
O3 O 0.59009(14) -0.00669(14) 0.21803(10) 0.0183(3) Uani 1 1 d .
O4 O 0.67779(16) 0.00309(17) 0.14110(11) 0.0307(4) Uani 1 1 d .
O5 O 0.45256(15) 0.25796(14) 0.10686(10) 0.0189(3) Uani 1 1 d .
O6 O 0.48107(18) 0.21084(16) 0.00195(12) 0.0294(4) Uani 1 1 d .
O7 O 0.34538(14) -0.08110(14) 0.19631(10) 0.0189(3) Uani 1 1 d .
O8 O 0.11038(15) -0.10977(17) 0.12284(12) 0.0324(4) Uani 1 1 d .
O9 O 0.33525(14) -0.02887(15) 0.02050(10) 0.0200(3) Uani 1 1 d .
O10 O 0.11822(16) -0.10612(16) -0.03521(12) 0.0287(4) Uani 1 1 d .
O11 O 0.16067(14) 0.15884(14) 0.06136(10) 0.0205(3) Uani 1 1 d .
O12 O 0.20088(15) 0.37288(15) 0.09375(11) 0.0259(4) Uani 1 1 d .
C1 C 0.5001(2) 0.1737(2) 0.32922(16) 0.0226(5) Uani 1 1 d .
C2 C 0.6893(2) -0.0128(2) 0.20992(17) 0.0238(5) Uani 1 1 d .
C3 C 0.4704(3) 0.2874(2) 0.04858(17) 0.0255(6) Uani 1 1 d .
C4 C 0.2365(2) -0.1329(3) 0.18452(18) 0.0280(6) Uani 1 1 d .
C5 C 0.2252(2) -0.1005(2) -0.03206(17) 0.0234(5) Uani 1 1 d .
C6 C 0.1213(2) 0.2772(2) 0.05467(17) 0.0242(5) Uani 1 1 d .
H1 H 0.501(2) 0.245(2) 0.3648(18) 0.031(7) Uiso 1 1 d .
H2 H 0.779(2) -0.034(2) 0.2637(17) 0.028(7) Uiso 1 1 d .
H3 H 0.477(2) 0.376(2) 0.0413(16) 0.028(7) Uiso 1 1 d .
H4 H 0.259(2) -0.200(3) 0.2280(18) 0.034(7) Uiso 1 1 d .
H5 H 0.226(2) -0.156(2) -0.0739(17) 0.029(6) Uiso 1 1 d .
H6 H 0.014(2) 0.297(2) 0.0106(17) 0.028(6) Uiso 1 1 d .

loop_
_atom_site_aniso_label
_atom_site_aniso_U_11
_atom_site_aniso_U_22
_atom_site_aniso_U_33
_atom_site_aniso_U_23
_atom_site_aniso_U_13
_atom_site_aniso_U_12
Mn1 0.01386(16) 0.01429(18) 0.01431(19) -0.00071(14) 0.00844(14) -0.00049(12)
Mn2 0.01764(17) 0.01412(18) 0.0166(2) 0.00210(14) 0.01004(15) 0.00160(13)
Mn3 0.0191(2) 0.0229(3) 0.0201(3) -0.0033(2) 0.0149(2) -0.00242(19)
Mn4 0.0131(2) 0.0213(3) 0.0219(3) -0.0034(2) 0.0094(2) -0.00407(19)
O1 0.0248(8) 0.0152(8) 0.0152(9) -0.0021(7) 0.0116(7) -0.0008(6)
O2 0.0355(9) 0.0190(9) 0.0192(9) 0.0027(7) 0.0146(8) 0.0072(7)
O3 0.0168(7) 0.0198(8) 0.0203(9) 0.0040(7) 0.0122(7) 0.0022(6)
O4 0.0234(8) 0.0516(12) 0.0212(10) 0.0006(9) 0.0157(8) -0.0003(8)
O5 0.0261(8) 0.0153(8) 0.0217(9) -0.0018(7) 0.0179(8) -0.0026(6)
O6 0.0462(10) 0.0243(9) 0.0348(11) -0.0017(8) 0.0335(9) -0.0008(8)
O7 0.0155(7) 0.0175(8) 0.0208(9) 0.0022(7) 0.0094(7) -0.0020(6)
O8 0.0148(8) 0.0464(11) 0.0271(10) 0.0077(8) 0.0080(8) -0.0060(7)
O9 0.0196(8) 0.0251(9) 0.0199(9) -0.0071(7) 0.0144(7) -0.0054(7)
O10 0.0213(8) 0.0325(10) 0.0390(11) -0.0112(8) 0.0218(8) -0.0081(7)
O11 0.0143(7) 0.0182(8) 0.0247(9) -0.0009(7) 0.0095(7) -0.0006(6)
O12 0.0186(8) 0.0187(9) 0.0296(10) -0.0044(7) 0.0090(7) -0.0010(7)
C1 0.0281(12) 0.0174(13) 0.0222(15) -0.0046(11) 0.0152(11) -0.0001(10)
C2 0.0170(11) 0.0322(15) 0.0214(14) 0.0026(11) 0.0112(11) 0.0028(10)
C3 0.0382(14) 0.0172(13) 0.0312(15) 0.0016(11) 0.0263(13) -0.0018(11)
C4 0.0250(13) 0.0290(14) 0.0271(15) 0.0063(12) 0.0142(12) -0.0047(11)
C5 0.0279(13) 0.0252(13) 0.0230(14) -0.0108(11) 0.0184(11) -0.0070(10)
C6 0.0151(11) 0.0239(14) 0.0258(14) -0.0017(11) 0.0083(11) -0.0004(10)

loop_
_atom_type_symbol
_atom_type_description
_atom_type_scat_dispersion_real
_atom_type_scat_dispersion_imag
_atom_type_scat_source
C C 0.0033 0.0016 'International Tables Vol C Tables 4.2.6.8 and 6.1.1.4'
H H 0.0000 0.0000 'International Tables Vol C Tables 4.2.6.8 and 6.1.1.4'
O O 0.0106 0.0060 'International Tables Vol C Tables 4.2.6.8 and 6.1.1.4'
Mn Mn 0.3368 0.7283 'International Tables Vol C Tables 4.2.6.8 and 6.1.1.4'

loop_
_geom_angle_atom_site_label_1
_geom_angle_atom_site_label_2
_geom_angle_atom_site_label_3
_geom_angle
_geom_angle_site_symmetry_1
_geom_angle_site_symmetry_3
O9 Mn1 O11 96.73(6) . .
O9 Mn1 O7 98.10(6) . .
O11 Mn1 O7 96.02(5) . .
O9 Mn1 O1 171.61(5) . .
O11 Mn1 O1 89.11(6) . .
O7 Mn1 O1 87.22(6) . .
O9 Mn1 O3 89.27(5) . .
O11 Mn1 O3 171.82(6) . .
O7 Mn1 O3 77.57(5) . .
O1 Mn1 O3 85.53(5) . .
O9 Mn1 O5 95.60(6) . .
O11 Mn1 O5 92.40(5) . .
O7 Mn1 O5 162.95(6) . .
O1 Mn1 O5 78.09(6) . .
O3 Mn1 O5 92.54(5) . .
O2 Mn2 O12 98.55(6) . 2_645
O2 Mn2 O3 95.52(6) . .
O12 Mn2 O3 91.98(6) 2_645 .
O2 Mn2 O5 95.30(6) . 2_645
O12 Mn2 O5 89.81(6) 2_645 2_645
O3 Mn2 O5 168.64(6) . 2_645
O2 Mn2 O1 168.63(6) . 2_645
O12 Mn2 O1 90.72(6) 2_645 2_645
O3 Mn2 O1 90.70(6) . 2_645
O5 Mn2 O1 78.06(5) 2_645 2_645
O2 Mn2 O7 86.74(6) . .
O12 Mn2 O7 168.82(6) 2_645 .
O3 Mn2 O7 77.65(5) . .
O5 Mn2 O7 99.55(5) 2_645 .
O1 Mn2 O7 85.30(5) 2_645 .
O4 Mn3 O4 180.00(13) 3_655 .
O4 Mn3 O6 89.88(7) 3_655 3_655
O4 Mn3 O6 90.12(7) . 3_655
O4 Mn3 O6 90.12(7) 3_655 .
O4 Mn3 O6 89.88(7) . .
O6 Mn3 O6 180.00(11) 3_655 .
O4 Mn3 O9 84.96(6) 3_655 .
O4 Mn3 O9 95.04(6) . .
O6 Mn3 O9 88.86(5) 3_655 .
O6 Mn3 O9 91.14(5) . .
O4 Mn3 O9 95.04(6) 3_655 3_655
O4 Mn3 O9 84.96(6) . 3_655
O6 Mn3 O9 91.14(5) 3_655 3_655
O6 Mn3 O9 88.86(5) . 3_655
O9 Mn3 O9 180.00(7) . 3_655
O8 Mn4 O8 180.00(11) . 3
O8 Mn4 O10 90.90(7) . 3
O8 Mn4 O10 89.10(7) 3 3
O8 Mn4 O10 89.10(7) . .
O8 Mn4 O10 90.90(7) 3 .
O10 Mn4 O10 180.00(6) 3 .
O8 Mn4 O11 87.04(6) . 3
O8 Mn4 O11 92.96(6) 3 3
O10 Mn4 O11 91.31(5) 3 3
O10 Mn4 O11 88.69(5) . 3
O8 Mn4 O11 92.96(6) . .
O8 Mn4 O11 87.04(6) 3 .
O10 Mn4 O11 88.69(5) 3 .
O10 Mn4 O11 91.31(5) . .
O11 Mn4 O11 180.00(9) 3 .
C1 O1 Mn1 132.91(14) . .
C1 O1 Mn2 129.11(14) . 2_655
Mn1 O1 Mn2 96.70(6) . 2_655
C1 O2 Mn2 128.72(16) . .
C2 O3 Mn2 128.66(15) . .
C2 O3 Mn1 131.44(15) . .
Mn2 O3 Mn1 99.29(5) . .
C2 O4 Mn3 134.24(15) . .
C3 O5 Mn2 127.24(15) . 2_655
C3 O5 Mn1 132.80(15) . .
Mn2 O5 Mn1 97.53(6) 2_655 .
C3 O6 Mn3 134.11(16) . .
C4 O7 Mn1 133.70(15) . .
C4 O7 Mn2 127.34(15) . .
Mn1 O7 Mn2 97.99(5) . .
C4 O8 Mn4 135.20(16) . .
C5 O9 Mn1 124.47(13) . .
C5 O9 Mn3 121.66(14) . .
Mn1 O9 Mn3 113.81(6) . .
C5 O10 Mn4 142.64(15) . .
C6 O11 Mn1 129.34(13) . .
C6 O11 Mn4 120.00(12) . .
Mn1 O11 Mn4 110.63(6) . .
C6 O12 Mn2 133.08(14) . 2_655
O2 C1 O1 126.4(2) . .
O2 C1 H1 118.0(15) . .
O1 C1 H1 115.5(15) . .
O4 C2 O3 126.7(2) . .
O4 C2 H2 119.8(14) . .
O3 C2 H2 113.6(14) . .
O6 C3 O5 127.0(2) . .
O6 C3 H3 117.5(15) . .
O5 C3 H3 115.5(15) . .
O8 C4 O7 126.5(2) . .
O8 C4 H4 119.0(14) . .
O7 C4 H4 114.4(14) . .
O10 C5 O9 126.4(2) . .
O10 C5 H5 116.4(13) . .
O9 C5 H5 117.2(13) . .
O12 C6 O11 126.2(2) . .
O12 C6 H6 116.2(13) . .
O11 C6 H6 117.6(13) . .

loop_
_geom_bond_atom_site_label_1
_geom_bond_atom_site_label_2
_geom_bond_distance
_geom_bond_site_symmetry_2
Mn1 O9 2.1398(15) .
Mn1 O11 2.1616(14) .
Mn1 O7 2.1873(15) .
Mn1 O1 2.2023(15) .
Mn1 O3 2.2042(14) .
Mn1 O5 2.2064(14) .
Mn2 O2 2.1210(16) .
Mn2 O12 2.1238(14) 2_645
Mn2 O3 2.1637(15) .
Mn2 O5 2.1888(15) 2_645
Mn2 O1 2.2210(15) 2_645
Mn2 O7 2.2233(14) .
Mn3 O4 2.1629(17) 3_655
Mn3 O4 2.1629(17) .
Mn3 O6 2.1629(16) 3_655
Mn3 O6 2.1629(16) .
Mn3 O9 2.2058(13) .
Mn3 O9 2.2058(13) 3_655
Mn4 O8 2.1508(17) .
Mn4 O8 2.1508(17) 3
Mn4 O10 2.1527(15) 3
Mn4 O10 2.1527(15) .
Mn4 O11 2.2081(14) 3
Mn4 O11 2.2081(14) .
O1 C1 1.269(3) .
O1 Mn2 2.2210(15) 2_655
O2 C1 1.236(3) .
O3 C2 1.263(3) .
O4 C2 1.223(3) .
O5 C3 1.267(3) .
O5 Mn2 2.1888(15) 2_655
O6 C3 1.233(3) .
O7 C4 1.272(3) .
O8 C4 1.230(3) .
O9 C5 1.277(3) .
O10 C5 1.222(3) .
O11 C6 1.271(3) .
O12 C6 1.237(3) .
O12 Mn2 2.1238(14) 2_655
C1 H1 0.98(3) .
C2 H2 0.94(2) .
C3 H3 0.93(2) .
C4 H4 0.97(3) .
C5 H5 0.97(3) .
C6 H6 1.03(2) .
